data_1568345
loop_
_publ_author_name
'Tendera, Lukas'
'Fantuzzi, Felipe'
'Marder, Todd B.'
'Radius, Udo'

_publ_section_title
;
 Nickel boryl complexes and nickel-catalyzed alkyne borylation.
;
_journal_issue 8
_journal_name_full 'Chemical science'
_journal_page_first 2215
_journal_page_last 2228
_journal_paper_doi 10.1039/d2sc04690c
_journal_volume 14
_journal_year 2023
_chemical_formula_moiety 'C28 H22 B2 O4'
_chemical_formula_sum 'C28 H22 B2 O4'
_chemical_formula_weight 444.07
_space_group_crystal_system triclinic
_space_group_IT_number 2
_space_group_name_Hall '-P 1'
_space_group_name_H-M_alt 'P -1'
_atom_sites_solution_hydrogens geom
_audit_creation_method SHELXL-2018/3
_audit_update_record
;
2022-08-20 deposited with the CCDC.	2023-01-27 downloaded from the CCDC.
;
_cell_angle_alpha 94.791(2)
_cell_angle_beta 108.533(2)
_cell_angle_gamma 103.715(2)
_cell_formula_units_Z 2
_cell_length_a 10.3698(2)
_cell_length_b 10.8321(2)
_cell_length_c 11.1405(3)
_cell_measurement_reflns_used 15597
_cell_measurement_temperature 100.00(10)
_cell_measurement_theta_max 77.0090
_cell_measurement_theta_min 4.2560
_cell_volume 1135.37(5)
_computing_cell_refinement 'CrysAlisPro 1.171.40.45a (Rigaku OD, 2019)'
_computing_data_collection 'CrysAlisPro 1.171.40.45a (Rigaku OD, 2019)'
_computing_data_reduction 'CrysAlisPro 1.171.40.45a (Rigaku OD, 2019)'
_computing_molecular_graphics 'SHELXL-2018/3 (Sheldrick, 2018)'
_computing_publication_material 'SHELXL-2018/3 (Sheldrick, 2018)'
_computing_structure_refinement 'SHELXL-2018/3 (Sheldrick, 2018)'
_computing_structure_solution 'SHELXT 2014/5 (Sheldrick, 2014)'
_diffrn_ambient_temperature 100(2)
_diffrn_detector 'Hybrid Pixel Array Detector'
_diffrn_detector_type HyPix
_diffrn_measured_fraction_theta_full 1.000
_diffrn_measured_fraction_theta_max 0.999
_diffrn_measurement_device 'four-circle diffractometer'
_diffrn_measurement_device_type 'XtaLAB Synergy, Dualflex, HyPix'
_diffrn_measurement_method '\w scans'
_diffrn_radiation_monochromator mirror
_diffrn_radiation_probe x-ray
_diffrn_radiation_type 'Cu K\a'
_diffrn_radiation_wavelength 1.54184
_diffrn_reflns_av_R_equivalents 0.0453
_diffrn_reflns_av_unetI/netI 0.0326
_diffrn_reflns_Laue_measured_fraction_full 1.000
_diffrn_reflns_Laue_measured_fraction_max 0.999
_diffrn_reflns_limit_h_max 12
_diffrn_reflns_limit_h_min -12
_diffrn_reflns_limit_k_max 12
_diffrn_reflns_limit_k_min -13
_diffrn_reflns_limit_l_max 13
_diffrn_reflns_limit_l_min -13
_diffrn_reflns_number 23004
_diffrn_reflns_point_group_measured_fraction_full 1.000
_diffrn_reflns_point_group_measured_fraction_max 0.999
_diffrn_reflns_theta_full 67.684
_diffrn_reflns_theta_max 72.114
_diffrn_reflns_theta_min 4.249
_diffrn_source 'micro-focus sealed X-ray tube'
_diffrn_source_type 'PhotonJet (Cu) X-ray Source'
_exptl_absorpt_coefficient_mu 0.675
_exptl_absorpt_correction_T_max 1.000
_exptl_absorpt_correction_T_min 0.659
_exptl_absorpt_correction_type gaussian
_exptl_absorpt_process_details
;
CrysAlisPro 1.171.41.112a (Rigaku Oxford Diffraction, 2021)
Numerical absorption correction based on gaussian integration over
a multifaceted crystal model
Empirical absorption correction using spherical harmonics,
implemented in SCALE3 ABSPACK scaling algorithm.
;
_exptl_crystal_colour colorless
_exptl_crystal_density_diffrn 1.299
_exptl_crystal_description block
_exptl_crystal_F_000 464
_exptl_crystal_size_max 0.190
_exptl_crystal_size_mid 0.150
_exptl_crystal_size_min 0.070
_refine_diff_density_max 0.240
_refine_diff_density_min -0.221
_refine_diff_density_rms 0.046
_refine_ls_extinction_method none
_refine_ls_goodness_of_fit_ref 1.050
_refine_ls_hydrogen_treatment constr
_refine_ls_matrix_type full
_refine_ls_number_parameters 309
_refine_ls_number_reflns 4475
_refine_ls_number_restraints 0
_refine_ls_restrained_S_all 1.050
_refine_ls_R_factor_all 0.0399
_refine_ls_R_factor_gt 0.0370
_refine_ls_shift/su_max 0.001
_refine_ls_shift/su_mean 0.000
_refine_ls_structure_factor_coef Fsqd
_refine_ls_weighting_details 'w=1/[\s^2^(Fo^2^)+(0.0493P)^2^+0.3630P] where P=(Fo^2^+2Fc^2^)/3'
_refine_ls_weighting_scheme calc
_refine_ls_wR_factor_gt 0.0959
_refine_ls_wR_factor_ref 0.0985
_reflns_Friedel_coverage 0.000
_reflns_number_gt 4102
_reflns_number_total 4475
_reflns_threshold_expression 'I > 2\s(I)'
_cod_data_source_file d2sc04690c2.cif
_cod_data_source_block compound_4
_cod_depositor_comments 'Adding full bibliography for 1568336--1568351.cif.'
_cod_database_code 1568345
_shelx_shelxl_version_number 2018/3
_shelx_space_group_comment
;
The symmetry employed for this shelxl refinement is uniquely defined
by the following loop, which should always be used as a source of
symmetry information in preference to the above space-group names.
They are only intended as comments.
;
_shelx_estimated_absorpt_t_min 0.882
_shelx_estimated_absorpt_t_max 0.954

loop_
_space_group_symop_operation_xyz
'x, y, z'
'-x, -y, -z'

loop_
_atom_site_label
_atom_site_type_symbol
_atom_site_fract_x
_atom_site_fract_y
_atom_site_fract_z
_atom_site_U_iso_or_equiv
_atom_site_adp_type
_atom_site_occupancy
_atom_site_site_symmetry_order
_atom_site_calc_flag
_atom_site_refinement_flags_posn
_atom_site_refinement_flags_adp
_atom_site_refinement_flags_occupancy
_atom_site_disorder_assembly
_atom_site_disorder_group
O001 O 0.56380(8) 0.60310(7) 0.34557(8) 0.01825(18) Uani 1 1 d . . . . .
B1 B 0.72632(13) 0.53460(12) 0.67051(12) 0.0177(3) Uani 1 1 d . . . . .
O002 O 0.74600(8) 0.51534(7) 0.79561(7) 0.01847(18) Uani 1 1 d . . . . .
B2 B 0.70099(14) 0.60043(12) 0.41235(12) 0.0177(3) Uani 1 1 d . . . . .
O003 O 0.67868(9) 0.64340(8) 0.64640(8) 0.01942(18) Uani 1 1 d . . . . .
O004 O 0.79898(9) 0.71742(8) 0.42494(8) 0.02036(19) Uani 1 1 d . . . . .
C005 C 0.66460(12) 0.68964(11) 0.76023(11) 0.0176(2) Uani 1 1 d . . . . .
C006 C 0.70458(12) 0.61166(11) 0.84934(11) 0.0176(2) Uani 1 1 d . . . . .
C007 C 0.75647(12) 0.44696(11) 0.57127(11) 0.0177(2) Uani 1 1 d . . . . .
C008 C 0.57800(13) 0.72624(11) 0.31494(11) 0.0182(2) Uani 1 1 d . . . . .
C009 C 0.79759(12) 0.33065(11) 0.61524(10) 0.0176(2) Uani 1 1 d . . . . .
C00A C 0.78085(12) 0.40534(10) 0.35401(11) 0.0172(2) Uani 1 1 d . . . . .
C00B C 0.89506(12) 0.35123(11) 0.38506(11) 0.0184(2) Uani 1 1 d . . . . .
H00B H 0.949634 0.356051 0.472704 0.022 Uiso 1 1 calc R U . . .
C00C C 0.74454(12) 0.47678(11) 0.45347(11) 0.0174(2) Uani 1 1 d . . . . .
C00D C 0.71969(13) 0.79485(11) 0.36283(11) 0.0194(2) Uani 1 1 d . . . . .
C00E C 0.70455(12) 0.39707(11) 0.22373(11) 0.0200(2) Uani 1 1 d . . . . .
H00E H 0.628006 0.434567 0.199813 0.024 Uiso 1 1 calc R U . . .
C00F C 0.70108(13) 0.63352(11) 0.97169(11) 0.0214(2) Uani 1 1 d . . . . .
H00F H 0.727332 0.578912 1.032046 0.026 Uiso 1 1 calc R U . . .
C00G C 0.74787(14) 0.09867(11) 0.60083(12) 0.0237(3) Uani 1 1 d . . . . .
H00G H 0.686804 0.014973 0.560824 0.028 Uiso 1 1 calc R U . . .
C00H C 0.92163(13) 0.34401(11) 0.71864(11) 0.0210(2) Uani 1 1 d . . . . .
H00H H 0.980899 0.427684 0.761106 0.025 Uiso 1 1 calc R U . . .
C00I C 0.47380(13) 0.77749(11) 0.24665(11) 0.0212(2) Uani 1 1 d . . . . .
H00I H 0.376675 0.729797 0.214207 0.025 Uiso 1 1 calc R U . . .
C00J C 0.71111(13) 0.20658(11) 0.55684(11) 0.0212(2) Uani 1 1 d . . . . .
H00J H 0.626182 0.195552 0.486248 0.025 Uiso 1 1 calc R U . . .
C00K C 0.61989(13) 0.79498(11) 0.78879(12) 0.0213(2) Uani 1 1 d . . . . .
H00K H 0.592127 0.848120 0.727309 0.026 Uiso 1 1 calc R U . . .
C00L C 0.92935(12) 0.29073(11) 0.28936(11) 0.0194(2) Uani 1 1 d . . . . .
H00L H 1.007539 0.255312 0.312928 0.023 Uiso 1 1 calc R U . . .
C00M C 0.65687(13) 0.74028(12) 1.00212(11) 0.0230(3) Uani 1 1 d . . . . .
H00M H 0.653502 0.759440 1.085672 0.028 Uiso 1 1 calc R U . . .
C00N C 0.73862(13) 0.33493(12) 0.12845(11) 0.0218(2) Uani 1 1 d . . . . .
H00N H 0.683816 0.329342 0.040728 0.026 Uiso 1 1 calc R U . . .
C00O C 0.61769(13) 0.81915(11) 0.91313(12) 0.0230(3) Uani 1 1 d . . . . .
H00O H 0.588692 0.891312 0.937416 0.028 Uiso 1 1 calc R U . . .
C00P C 0.51953(15) 0.90419(12) 0.22787(12) 0.0249(3) Uani 1 1 d . . . . .
H00P H 0.451417 0.943822 0.181008 0.030 Uiso 1 1 calc R U . . .
C00Q C 0.85183(13) 0.28070(11) 0.15949(12) 0.0211(2) Uani 1 1 d . . . . .
C00R C 0.87259(14) 0.11179(12) 0.70241(12) 0.0240(3) Uani 1 1 d . . . . .
C00S C 0.76599(14) 0.92011(12) 0.34543(12) 0.0248(3) Uani 1 1 d . . . . .
H00S H 0.863302 0.967200 0.378942 0.030 Uiso 1 1 calc R U . . .
C00T C 0.66143(15) 0.97383(12) 0.27560(12) 0.0264(3) Uani 1 1 d . . . . .
H00T H 0.688105 1.059661 0.260565 0.032 Uiso 1 1 calc R U . . .
C00U C 0.95914(13) 0.23581(12) 0.75996(12) 0.0243(3) Uani 1 1 d . . . . .
H00U H 1.045493 0.246601 0.828802 0.029 Uiso 1 1 calc R U . . .
C00V C 0.88828(16) 0.21376(14) 0.05591(13) 0.0311(3) Uani 1 1 d . . . . .
H00A H 0.859905 0.251357 -0.022061 0.047 Uiso 1 1 calc R U . . .
H00C H 0.838026 0.121636 0.037215 0.047 Uiso 1 1 calc R U . . .
H00D H 0.990612 0.224721 0.085165 0.047 Uiso 1 1 calc R U . . .
C00W C 0.91374(16) -0.00397(13) 0.75157(15) 0.0344(3) Uani 1 1 d . . . . .
H00Q H 1.016932 0.013162 0.780073 0.052 Uiso 1 1 calc R U . . .
H00R H 0.869267 -0.079306 0.682610 0.052 Uiso 1 1 calc R U . . .
H00V H 0.881750 -0.020993 0.823964 0.052 Uiso 1 1 calc R U . . .

loop_
_atom_site_aniso_label
_atom_site_aniso_U_11
_atom_site_aniso_U_22
_atom_site_aniso_U_33
_atom_site_aniso_U_23
_atom_site_aniso_U_13
_atom_site_aniso_U_12
O001 0.0210(4) 0.0153(4) 0.0201(4) 0.0064(3) 0.0073(3) 0.0066(3)
B1 0.0183(6) 0.0163(6) 0.0181(6) 0.0037(5) 0.0060(5) 0.0042(5)
O002 0.0231(4) 0.0173(4) 0.0173(4) 0.0031(3) 0.0077(3) 0.0089(3)
B2 0.0207(6) 0.0200(6) 0.0143(6) 0.0033(5) 0.0079(5) 0.0066(5)
O003 0.0260(4) 0.0189(4) 0.0172(4) 0.0051(3) 0.0102(3) 0.0090(3)
O004 0.0213(4) 0.0195(4) 0.0210(4) 0.0054(3) 0.0077(3) 0.0059(3)
C005 0.0199(5) 0.0171(5) 0.0164(5) 0.0023(4) 0.0080(4) 0.0041(4)
C006 0.0186(5) 0.0148(5) 0.0197(5) 0.0020(4) 0.0069(4) 0.0050(4)
C007 0.0174(5) 0.0174(5) 0.0183(5) 0.0030(4) 0.0055(4) 0.0056(4)
C008 0.0270(6) 0.0150(5) 0.0164(5) 0.0044(4) 0.0114(5) 0.0073(4)
C009 0.0227(6) 0.0189(5) 0.0162(5) 0.0052(4) 0.0110(4) 0.0084(4)
C00A 0.0197(5) 0.0152(5) 0.0178(5) 0.0040(4) 0.0082(4) 0.0041(4)
C00B 0.0192(5) 0.0180(5) 0.0184(5) 0.0051(4) 0.0067(4) 0.0049(4)
C00C 0.0158(5) 0.0172(5) 0.0187(5) 0.0023(4) 0.0057(4) 0.0046(4)
C00D 0.0267(6) 0.0191(5) 0.0159(5) 0.0040(4) 0.0099(5) 0.0088(5)
C00E 0.0210(6) 0.0211(6) 0.0198(6) 0.0056(4) 0.0072(5) 0.0085(4)
C00F 0.0263(6) 0.0211(6) 0.0173(6) 0.0051(4) 0.0069(5) 0.0077(5)
C00G 0.0316(7) 0.0172(5) 0.0265(6) 0.0033(5) 0.0164(5) 0.0063(5)
C00H 0.0229(6) 0.0197(6) 0.0208(6) 0.0044(4) 0.0081(5) 0.0060(5)
C00I 0.0271(6) 0.0208(6) 0.0205(6) 0.0058(4) 0.0116(5) 0.0101(5)
C00J 0.0249(6) 0.0213(6) 0.0189(5) 0.0028(4) 0.0095(5) 0.0070(5)
C00K 0.0260(6) 0.0182(5) 0.0227(6) 0.0065(4) 0.0096(5) 0.0087(5)
C00L 0.0205(5) 0.0171(5) 0.0228(6) 0.0051(4) 0.0093(5) 0.0063(4)
C00M 0.0284(6) 0.0234(6) 0.0187(6) 0.0014(5) 0.0108(5) 0.0073(5)
C00N 0.0255(6) 0.0235(6) 0.0162(5) 0.0045(4) 0.0063(5) 0.0073(5)
C00O 0.0275(6) 0.0187(6) 0.0257(6) 0.0019(5) 0.0114(5) 0.0095(5)
C00P 0.0381(7) 0.0220(6) 0.0233(6) 0.0095(5) 0.0148(5) 0.0167(5)
C00Q 0.0250(6) 0.0185(5) 0.0219(6) 0.0035(4) 0.0118(5) 0.0054(5)
C00R 0.0311(6) 0.0228(6) 0.0294(6) 0.0120(5) 0.0196(5) 0.0132(5)
C00S 0.0323(7) 0.0194(6) 0.0226(6) 0.0026(5) 0.0127(5) 0.0029(5)
C00T 0.0435(7) 0.0157(5) 0.0255(6) 0.0065(5) 0.0180(6) 0.0089(5)
C00U 0.0244(6) 0.0279(6) 0.0241(6) 0.0107(5) 0.0092(5) 0.0105(5)
C00V 0.0371(7) 0.0380(7) 0.0241(6) 0.0025(5) 0.0137(6) 0.0179(6)
C00W 0.0398(8) 0.0282(7) 0.0490(9) 0.0202(6) 0.0244(7) 0.0180(6)

loop_
_atom_type_symbol
_atom_type_description
_atom_type_scat_dispersion_real
_atom_type_scat_dispersion_imag
_atom_type_scat_source
C C 0.0181 0.0091 'International Tables Vol C Tables 4.2.6.8 and 6.1.1.4'
H H 0.0000 0.0000 'International Tables Vol C Tables 4.2.6.8 and 6.1.1.4'
B B 0.0090 0.0039 'International Tables Vol C Tables 4.2.6.8 and 6.1.1.4'
O O 0.0492 0.0322 'International Tables Vol C Tables 4.2.6.8 and 6.1.1.4'

loop_
_geom_angle_atom_site_label_1
_geom_angle_atom_site_label_2
_geom_angle_atom_site_label_3
_geom_angle
_geom_angle_site_symmetry_1
_geom_angle_site_symmetry_3
_geom_angle_publ_flag
B2 O001 C008 104.89(9) . . ?
O002 B1 O003 111.50(10) . . ?
O002 B1 C007 123.76(10) . . ?
O003 B1 C007 124.73(10) . . ?
C006 O002 B1 105.10(9) . . ?
O004 B2 O001 111.64(10) . . ?
O004 B2 C00C 123.03(10) . . ?
O001 B2 C00C 124.89(10) . . ?
C005 O003 B1 104.77(9) . . ?
C00D O004 B2 105.03(9) . . ?
C00K C005 C006 122.05(11) . . ?
C00K C005 O003 129.00(10) . . ?
C006 C005 O003 108.95(10) . . ?
C00F C006 O002 128.16(10) . . ?
C00F C006 C005 122.21(11) . . ?
O002 C006 C005 109.63(10) . . ?
C00C C007 C009 123.87(10) . . ?
C00C C007 B1 120.56(10) . . ?
C009 C007 B1 115.57(10) . . ?
C00I C008 C00D 122.57(11) . . ?
C00I C008 O001 128.25(11) . . ?
C00D C008 O001 109.17(10) . . ?
C00H C009 C00J 118.41(10) . . ?
C00H C009 C007 120.53(10) . . ?
C00J C009 C007 121.02(10) . . ?
C00E C00A C00B 117.52(10) . . ?
C00E C00A C00C 119.74(10) . . ?
C00B C00A C00C 122.64(10) . . ?
C00L C00B C00A 120.85(11) . . ?
C00L C00B H00B 119.6 . . ?
C00A C00B H00B 119.6 . . ?
C007 C00C C00A 125.23(10) . . ?
C007 C00C B2 121.72(10) . . ?
C00A C00C B2 112.88(9) . . ?
C00S C00D C008 122.09(11) . . ?
C00S C00D O004 128.62(11) . . ?
C008 C00D O004 109.28(10) . . ?
C00N C00E C00A 121.24(11) . . ?
C00N C00E H00E 119.4 . . ?
C00A C00E H00E 119.4 . . ?
C006 C00F C00M 116.33(11) . . ?
C006 C00F H00F 121.8 . . ?
C00M C00F H00F 121.8 . . ?
C00R C00G C00J 120.89(11) . . ?
C00R C00G H00G 119.6 . . ?
C00J C00G H00G 119.6 . . ?
C00U C00H C009 120.45(11) . . ?
C00U C00H H00H 119.8 . . ?
C009 C00H H00H 119.8 . . ?
C008 C00I C00P 115.85(12) . . ?
C008 C00I H00I 122.1 . . ?
C00P C00I H00I 122.1 . . ?
C00G C00J C009 120.75(11) . . ?
C00G C00J H00J 119.6 . . ?
C009 C00J H00J 119.6 . . ?
C005 C00K C00O 116.27(11) . . ?
C005 C00K H00K 121.9 . . ?
C00O C00K H00K 121.9 . . ?
C00B C00L C00Q 121.61(11) . . ?
C00B C00L H00L 119.2 . . ?
C00Q C00L H00L 119.2 . . ?
C00O C00M C00F 121.53(11) . . ?
C00O C00M H00M 119.2 . . ?
C00F C00M H00M 119.2 . . ?
C00E C00N C00Q 121.16(11) . . ?
C00E C00N H00N 119.4 . . ?
C00Q C00N H00N 119.4 . . ?
C00M C00O C00K 121.60(11) . . ?
C00M C00O H00O 119.2 . . ?
C00K C00O H00O 119.2 . . ?
C00T C00P C00I 121.99(12) . . ?
C00T C00P H00P 119.0 . . ?
C00I C00P H00P 119.0 . . ?
C00L C00Q C00N 117.61(11) . . ?
C00L C00Q C00V 121.50(11) . . ?
C00N C00Q C00V 120.89(11) . . ?
C00G C00R C00U 118.20(11) . . ?
C00G C00R C00W 121.58(12) . . ?
C00U C00R C00W 120.21(12) . . ?
C00D C00S C00T 116.18(12) . . ?
C00D C00S H00S 121.9 . . ?
C00T C00S H00S 121.9 . . ?
C00P C00T C00S 121.30(11) . . ?
C00P C00T H00T 119.3 . . ?
C00S C00T H00T 119.3 . . ?
C00H C00U C00R 121.27(12) . . ?
C00H C00U H00U 119.4 . . ?
C00R C00U H00U 119.4 . . ?
C00Q C00V H00A 109.5 . . ?
C00Q C00V H00C 109.5 . . ?
H00A C00V H00C 109.5 . . ?
C00Q C00V H00D 109.5 . . ?
H00A C00V H00D 109.5 . . ?
H00C C00V H00D 109.5 . . ?
C00R C00W H00Q 109.5 . . ?
C00R C00W H00R 109.5 . . ?
H00Q C00W H00R 109.5 . . ?
C00R C00W H00V 109.5 . . ?
H00Q C00W H00V 109.5 . . ?
H00R C00W H00V 109.5 . . ?

loop_
_geom_bond_atom_site_label_1
_geom_bond_atom_site_label_2
_geom_bond_distance
_geom_bond_site_symmetry_2
_geom_bond_publ_flag
O001 B2 1.3887(15) . ?
O001 C008 1.3900(13) . ?
B1 O002 1.3840(15) . ?
B1 O003 1.3964(15) . ?
B1 C007 1.5513(17) . ?
O002 C006 1.3796(13) . ?
B2 O004 1.3882(15) . ?
B2 C00C 1.5702(16) . ?
O003 C005 1.3880(13) . ?
O004 C00D 1.3859(14) . ?
C005 C00K 1.3792(16) . ?
C005 C006 1.3840(16) . ?
C006 C00F 1.3772(16) . ?
C007 C00C 1.3523(16) . ?
C007 C009 1.4947(15) . ?
C008 C00I 1.3737(17) . ?
C008 C00D 1.3832(17) . ?
C009 C00H 1.3944(17) . ?
C009 C00J 1.3946(17) . ?
C00A C00E 1.3983(16) . ?
C00A C00B 1.4031(16) . ?
C00A C00C 1.4927(15) . ?
C00B C00L 1.3883(16) . ?
C00B H00B 0.9500 . ?
C00D C00S 1.3795(17) . ?
C00E C00N 1.3915(17) . ?
C00E H00E 0.9500 . ?
C00F C00M 1.3954(17) . ?
C00F H00F 0.9500 . ?
C00G C00R 1.3889(19) . ?
C00G C00J 1.3928(17) . ?
C00G H00G 0.9500 . ?
C00H C00U 1.3890(17) . ?
C00H H00H 0.9500 . ?
C00I C00P 1.3982(17) . ?
C00I H00I 0.9500 . ?
C00J H00J 0.9500 . ?
C00K C00O 1.3965(17) . ?
C00K H00K 0.9500 . ?
C00L C00Q 1.3944(17) . ?
C00L H00L 0.9500 . ?
C00M C00O 1.3885(18) . ?
C00M H00M 0.9500 . ?
C00N C00Q 1.3949(17) . ?
C00N H00N 0.9500 . ?
C00O H00O 0.9500 . ?
C00P C00T 1.388(2) . ?
C00P H00P 0.9500 . ?
C00Q C00V 1.5058(17) . ?
C00R C00U 1.3927(19) . ?
C00R C00W 1.5080(17) . ?
C00S C00T 1.3993(19) . ?
C00S H00S 0.9500 . ?
C00T H00T 0.9500 . ?
C00U H00U 0.9500 . ?
C00V H00A 0.9800 . ?
C00V H00C 0.9800 . ?
C00V H00D 0.9800 . ?
C00W H00Q 0.9800 . ?
C00W H00R 0.9800 . ?
C00W H00V 0.9800 . ?

loop_
_geom_torsion_atom_site_label_1
_geom_torsion_atom_site_label_2
_geom_torsion_atom_site_label_3
_geom_torsion_atom_site_label_4
_geom_torsion
_geom_torsion_site_symmetry_1
_geom_torsion_site_symmetry_2
_geom_torsion_site_symmetry_3
_geom_torsion_site_symmetry_4
_geom_torsion_publ_flag
O003 B1 O002 C006 2.23(12) . . . . ?
C007 B1 O002 C006 -178.81(11) . . . . ?
C008 O001 B2 O004 0.48(12) . . . . ?
C008 O001 B2 C00C -171.98(10) . . . . ?
O002 B1 O003 C005 -1.91(12) . . . . ?
C007 B1 O003 C005 179.14(11) . . . . ?
O001 B2 O004 C00D -0.49(12) . . . . ?
C00C B2 O004 C00D 172.14(10) . . . . ?
B1 O003 C005 C00K -179.49(12) . . . . ?
B1 O003 C005 C006 0.81(12) . . . . ?
B1 O002 C006 C00F 178.58(12) . . . . ?
B1 O002 C006 C005 -1.66(12) . . . . ?
C00K C005 C006 C00F 0.59(18) . . . . ?
O003 C005 C006 C00F -179.68(10) . . . . ?
C00K C005 C006 O002 -179.19(10) . . . . ?
O003 C005 C006 O002 0.54(13) . . . . ?
O002 B1 C007 C00C -175.24(11) . . . . ?
O003 B1 C007 C00C 3.58(18) . . . . ?
O002 B1 C007 C009 5.06(16) . . . . ?
O003 B1 C007 C009 -176.12(10) . . . . ?
B2 O001 C008 C00I 178.58(11) . . . . ?
B2 O001 C008 C00D -0.28(12) . . . . ?
C00C C007 C009 C00H 117.27(13) . . . . ?
B1 C007 C009 C00H -63.04(14) . . . . ?
C00C C007 C009 C00J -64.76(16) . . . . ?
B1 C007 C009 C00J 114.94(12) . . . . ?
C00E C00A C00B C00L -0.65(16) . . . . ?
C00C C00A C00B C00L -176.96(10) . . . . ?
C009 C007 C00C C00A -5.01(18) . . . . ?
B1 C007 C00C C00A 175.31(10) . . . . ?
C009 C007 C00C B2 -179.97(10) . . . . ?
B1 C007 C00C B2 0.35(17) . . . . ?
C00E C00A C00C C007 147.64(12) . . . . ?
C00B C00A C00C C007 -36.12(17) . . . . ?
C00E C00A C00C B2 -37.01(14) . . . . ?
C00B C00A C00C B2 139.22(11) . . . . ?
O004 B2 C00C C007 93.66(14) . . . . ?
O001 B2 C00C C007 -94.70(14) . . . . ?
O004 B2 C00C C00A -81.87(13) . . . . ?
O001 B2 C00C C00A 89.77(13) . . . . ?
C00I C008 C00D C00S 0.19(18) . . . . ?
O001 C008 C00D C00S 179.14(10) . . . . ?
C00I C008 C00D O004 -178.95(10) . . . . ?
O001 C008 C00D O004 -0.01(12) . . . . ?
B2 O004 C00D C00S -178.78(12) . . . . ?
B2 O004 C00D C008 0.30(12) . . . . ?
C00B C00A C00E C00N 1.41(17) . . . . ?
C00C C00A C00E C00N 177.84(11) . . . . ?
O002 C006 C00F C00M 178.79(11) . . . . ?
C005 C006 C00F C00M -0.94(18) . . . . ?
C00J C009 C00H C00U 1.50(17) . . . . ?
C007 C009 C00H C00U 179.53(11) . . . . ?
C00D C008 C00I C00P 0.12(17) . . . . ?
O001 C008 C00I C00P -178.61(10) . . . . ?
C00R C00G C00J C009 -1.11(18) . . . . ?
C00H C009 C00J C00G 0.02(17) . . . . ?
C007 C009 C00J C00G -178.00(10) . . . . ?
C006 C005 C00K C00O 0.27(17) . . . . ?
O003 C005 C00K C00O -179.40(11) . . . . ?
C00A C00B C00L C00Q -0.36(17) . . . . ?
C006 C00F C00M C00O 0.47(18) . . . . ?
C00A C00E C00N C00Q -1.19(18) . . . . ?
C00F C00M C00O C00K 0.4(2) . . . . ?
C005 C00K C00O C00M -0.74(18) . . . . ?
C008 C00I C00P C00T -0.15(17) . . . . ?
C00B C00L C00Q C00N 0.62(17) . . . . ?
C00B C00L C00Q C00V -179.32(11) . . . . ?
C00E C00N C00Q C00L 0.15(18) . . . . ?
C00E C00N C00Q C00V -179.91(12) . . . . ?
C00J C00G C00R C00U 0.67(18) . . . . ?
C00J C00G C00R C00W 179.77(11) . . . . ?
C008 C00D C00S C00T -0.45(17) . . . . ?
O004 C00D C00S C00T 178.52(11) . . . . ?
C00I C00P C00T C00S -0.11(19) . . . . ?
C00D C00S C00T C00P 0.41(18) . . . . ?
C009 C00H C00U C00R -1.97(18) . . . . ?
C00G C00R C00U C00H 0.86(18) . . . . ?
C00W C00R C00U C00H -178.26(12) . . . . ?
